data_7215772
loop_
_publ_author_name
'Niedzicki, Leszek'
'Karpierz, Ewelina'
'Zawadzki, Maciej'
'Dranka, Maciej'
'Kasprzyk, Marta'
'Zalewska, Aldona'
'Marcinek, Marek'
'Zachara, Janusz'
'Doma\'nska, Urszula'
'Wieczorek, W\/ladys\/law'

_publ_section_title
;
 Lithium cation conducting TDI anion-based ionic liquids.
;
_journal_issue 23
_journal_name_full 'Physical chemistry chemical physics : PCCP'
_journal_page_first 11417
_journal_page_last 11425
_journal_paper_doi 10.1039/c3cp55354j
_journal_volume 16
_journal_year 2014
_chemical_formula_moiety 'C12 F6 Li N8, C8 H15 N2'
_chemical_formula_sum 'C20 H15 F6 Li N10'
_chemical_formula_weight 516.36
_chemical_name_common BMImLiTDI
_chemical_properties_physical moisture-sensitive
_space_group_crystal_system triclinic
_space_group_IT_number 2
_space_group_name_Hall '-P 1'
_space_group_name_H-M_alt 'P -1'
_symmetry_cell_setting triclinic
_symmetry_Int_Tables_number 2
_symmetry_space_group_name_Hall '-P 1'
_symmetry_space_group_name_H-M 'P -1'
_atom_sites_solution_hydrogens geom
_atom_sites_solution_primary direct
_atom_sites_solution_secondary difmap
_audit_creation_date 2012-05-27
_audit_creation_method
;
  Olex2 1.2-beta
  (compiled 2012.05.09 svn.r2324, GUI svn.r4230)
;
_cell_angle_alpha 73.0547(13)
_cell_angle_beta 74.4505(12)
_cell_angle_gamma 76.7560(12)
_cell_formula_units_Z 2
_cell_length_a 8.42410(11)
_cell_length_b 11.66815(17)
_cell_length_c 12.85431(18)
_cell_measurement_reflns_used 55881
_cell_measurement_temperature 100.15
_cell_measurement_theta_max 66.5857
_cell_measurement_theta_min 3.6787
_cell_volume 1148.67(3)
_computing_cell_refinement
;
CrysAlisPro, Agilent Technologies,
Version 1.171.35.19 (release 27-10-2011 CrysAlis171 .NET)
(compiled Oct 27 2011,15:02:11)
;
_computing_data_collection
;
CrysAlisPro, Agilent Technologies,
Version 1.171.35.19 (release 27-10-2011 CrysAlis171 .NET)
(compiled Oct 27 2011,15:02:11)
;
_computing_data_reduction
;
CrysAlisPro, Agilent Technologies,
Version 1.171.35.19 (release 27-10-2011 CrysAlis171 .NET)
(compiled Oct 27 2011,15:02:11)
;
_computing_molecular_graphics
;
O. V. Dolomanov, L. J. Bourhis, R. J. Gildea, J. A. K. Howard and H. Puschmann,
OLEX2: a complete structure solution, refinement and analysis program.
J. Appl. Cryst. (2009). 42, 339-341.
;
_computing_publication_material
;
O. V. Dolomanov, L. J. Bourhis, R. J. Gildea, J. A. K. Howard and H. Puschmann,
OLEX2: a complete structure solution, refinement and analysis program.
J. Appl. Cryst. (2009). 42, 339-341.
;
_computing_structure_refinement
;
SHELXL, G.M. Sheldrick, Acta Cryst.
(2008). A64, 112-122
;
_computing_structure_solution
;
SHELXS, G.M. Sheldrick, Acta Cryst.
(2008). A64, 112-122
;
_diffrn_ambient_temperature 100.15
_diffrn_detector_area_resol_mean 10.3347
_diffrn_measured_fraction_theta_full 0.996
_diffrn_measured_fraction_theta_max 0.996
_diffrn_measurement_details
;
  1 omega  -37.00  -11.00   1.0000    1.5000
omega____ theta____ kappa____ phi______ frames
    -      -41.0372  -77.0000  -30.0000 26

  2 omega  -35.00   -9.00   1.0000    1.5000
omega____ theta____ kappa____ phi______ frames
    -      -41.0372  -77.0000   60.0000 26

  3 omega  -98.00   -4.00   1.0000    1.5000
omega____ theta____ kappa____ phi______ frames
    -      -41.0372  -22.0000  -89.0000 94

  4 omega  -96.00  -19.00   1.0000    1.5000
omega____ theta____ kappa____ phi______ frames
    -      -41.0372  125.0000   90.0000 77

  5 omega -119.00  -94.00   1.0000    1.5000
omega____ theta____ kappa____ phi______ frames
    -      -41.0372  -77.0000   60.0000 25

  6 omega   13.00   44.00   1.0000    1.5000
omega____ theta____ kappa____ phi______ frames
    -       41.0372   57.0000  -60.0000 31

  7 omega    8.00   83.00   1.0000    1.5000
omega____ theta____ kappa____ phi______ frames
    -       41.0372   79.0000 -148.0000 75

  8 omega    7.00   63.00   1.0000    1.5000
omega____ theta____ kappa____ phi______ frames
    -       41.0372   77.0000  -30.0000 56

  9 omega   13.00   44.00   1.0000    1.5000
omega____ theta____ kappa____ phi______ frames
    -       41.0372   57.0000 -180.0000 31

 10 omega  -31.00   71.00   1.0000    1.5000
omega____ theta____ kappa____ phi______ frames
    -       41.0372  -57.0000  -60.0000 102

 11 omega    7.00  113.00   1.0000    1.5000
omega____ theta____ kappa____ phi______ frames
    -       41.0372   77.0000   60.0000 106

 12 omega   92.00  121.00   1.0000    1.5000
omega____ theta____ kappa____ phi______ frames
    -       41.0372   79.0000 -148.0000 29

 13 omega  -68.00  -43.00   1.0000    3.0000
omega____ theta____ kappa____ phi______ frames
    -      -77.0000  -77.0000 -180.0000 25

 14 omega  -69.00  -43.00   1.0000    3.0000
omega____ theta____ kappa____ phi______ frames
    -      -77.0000  -79.0000  113.0000 26

 15 omega  -69.00  -43.00   1.0000    3.0000
omega____ theta____ kappa____ phi______ frames
    -      -77.0000  -77.0000   30.0000 26

 16 omega  -69.00  -43.00   1.0000    3.0000
omega____ theta____ kappa____ phi______ frames
    -      -77.0000  -79.0000  148.0000 26

 17 omega  -70.00  -44.00   1.0000    3.0000
omega____ theta____ kappa____ phi______ frames
    -      -77.0000  -79.0000    1.0000 26

 18 omega  -69.00  -43.00   1.0000    3.0000
omega____ theta____ kappa____ phi______ frames
    -      -77.0000  -77.0000  -90.0000 26

 19 omega  -69.00  -43.00   1.0000    3.0000
omega____ theta____ kappa____ phi______ frames
    -      -77.0000  -77.0000 -120.0000 26

 20 omega  -70.00  -44.00   1.0000    3.0000
omega____ theta____ kappa____ phi______ frames
    -      -77.0000  -75.0000 -166.0000 26

 21 omega  -70.00  -43.00   1.0000    3.0000
omega____ theta____ kappa____ phi______ frames
    -      -77.0000  -77.0000  -60.0000 27

 22 omega  -70.00  -44.00   1.0000    3.0000
omega____ theta____ kappa____ phi______ frames
    -      -77.0000  -77.0000  -30.0000 26

 23 omega  -69.00  -43.00   1.0000    3.0000
omega____ theta____ kappa____ phi______ frames
    -      -77.0000  -79.0000   87.0000 26

 24 omega  -70.00  -43.00   1.0000    3.0000
omega____ theta____ kappa____ phi______ frames
    -      -77.0000  -78.0000   55.0000 27

 25 omega  -70.00  -44.00   1.0000    3.0000
omega____ theta____ kappa____ phi______ frames
    -      -77.0000  -73.0000    8.0000 26

 26 omega  -70.00  -43.00   1.0000    3.0000
omega____ theta____ kappa____ phi______ frames
    -      -77.0000  -77.0000  120.0000 27

 27 omega  -72.00  -45.00   1.0000    3.0000
omega____ theta____ kappa____ phi______ frames
    -      -77.0000  -74.0000 -140.0000 27

 28 omega  116.00  142.00   1.0000    3.0000
omega____ theta____ kappa____ phi______ frames
    -       92.5000   61.0000  150.0000 26

 29 omega   64.00  106.00   1.0000    3.0000
omega____ theta____ kappa____ phi______ frames
    -       92.5000   61.0000  150.0000 42

 30 omega   89.00  125.00   1.0000    3.0000
omega____ theta____ kappa____ phi______ frames
    -       92.5000  -77.0000  -90.0000 36

 31 omega   61.00  170.00   1.0000    3.0000
omega____ theta____ kappa____ phi______ frames
    -       92.5000   77.0000 -180.0000 109

 32 omega   16.00   82.00   1.0000    3.0000
omega____ theta____ kappa____ phi______ frames
    -       92.5000  -77.0000  -90.0000 66

 33 omega   64.00  123.00   1.0000    3.0000
omega____ theta____ kappa____ phi______ frames
    -       92.5000   61.0000 -120.0000 59

 34 omega   36.00   74.00   1.0000    3.0000
omega____ theta____ kappa____ phi______ frames
    -       92.5000  -45.0000 -180.0000 38

 35 omega   19.00   77.00   1.0000    3.0000
omega____ theta____ kappa____ phi______ frames
    -       92.5000  -45.0000  -60.0000 58

 36 omega   59.00  138.00   1.0000    3.0000
omega____ theta____ kappa____ phi______ frames
    -       92.5000   77.0000  -30.0000 79

 37 omega  106.00  164.00   1.0000    3.0000
omega____ theta____ kappa____ phi______ frames
    -       92.5000   77.0000 -150.0000 58

 38 omega  115.00  165.00   1.0000    3.0000
omega____ theta____ kappa____ phi______ frames
    -       92.5000   77.0000   60.0000 50

 39 omega   60.00   98.00   1.0000    3.0000
omega____ theta____ kappa____ phi______ frames
    -       92.5000   77.0000   60.0000 38

 40 omega  139.00  165.00   1.0000    3.0000
omega____ theta____ kappa____ phi______ frames
    -       92.5000   77.0000  120.0000 26

 41 omega   63.00  132.00   1.0000    3.0000
omega____ theta____ kappa____ phi______ frames
    -       92.5000  -93.0000 -146.0000 69

 42 omega   59.00   90.00   1.0000    3.0000
omega____ theta____ kappa____ phi______ frames
    -       92.5000   77.0000  120.0000 31

 43 omega   25.00  110.00   1.0000    3.0000
omega____ theta____ kappa____ phi______ frames
    -       92.5000  -93.0000  102.0000 85

 44 omega   87.00  123.00   1.0000    3.0000
omega____ theta____ kappa____ phi______ frames
    -       92.5000   61.0000  -30.0000 36

 45 omega   63.00   89.00   1.0000    3.0000
omega____ theta____ kappa____ phi______ frames
    -       92.5000 -125.0000   90.0000 26

 46 omega   61.00   87.00   1.0000    3.0000
omega____ theta____ kappa____ phi______ frames
    -       92.5000   77.0000 -150.0000 26

 47 omega  131.00  166.00   1.0000    3.0000
omega____ theta____ kappa____ phi______ frames
    -       92.5000   77.0000  150.0000 35

 48 omega   19.00   45.00   1.0000    3.0000
omega____ theta____ kappa____ phi______ frames
    -       92.5000  -93.0000 -146.0000 26

 49 omega   65.00  107.00   1.0000    3.0000
omega____ theta____ kappa____ phi______ frames
    -       92.5000   77.0000  150.0000 42

 50 omega   60.00  170.00   1.0000    3.0000
omega____ theta____ kappa____ phi______ frames
    -       92.5000   77.0000 -120.0000 110

 51 omega  126.00  161.00   1.0000    3.0000
omega____ theta____ kappa____ phi______ frames
    -       92.5000   79.0000  -87.0000 35

 52 omega   60.00   86.00   1.0000    3.0000
omega____ theta____ kappa____ phi______ frames
    -       92.5000   79.0000  -87.0000 26

 53 omega   69.00   95.00   1.0000    3.0000
omega____ theta____ kappa____ phi______ frames
    -       92.5000   45.0000  -30.0000 26

 54 omega  118.00  166.00   1.0000    3.0000
omega____ theta____ kappa____ phi______ frames
    -       92.5000   45.0000  -30.0000 48

 55 omega   93.00  149.00   1.0000    3.0000
omega____ theta____ kappa____ phi______ frames
    -       92.5000   61.0000  -90.0000 56

 56 omega   69.00  126.00   1.0000    3.0000
omega____ theta____ kappa____ phi______ frames
    -       92.5000  -93.0000  -30.0000 57

 57 omega   60.00   88.00   1.0000    3.0000
omega____ theta____ kappa____ phi______ frames
    -       92.5000   77.0000   90.0000 28

 58 omega   60.00  146.00   1.0000    3.0000
omega____ theta____ kappa____ phi______ frames
    -       92.5000   77.0000   30.0000 86

 59 omega   65.00  168.00   1.0000    3.0000
omega____ theta____ kappa____ phi______ frames
    -       92.5000   30.0000  120.0000 103

 60 omega  124.00  170.00   1.0000    3.0000
omega____ theta____ kappa____ phi______ frames
    -       92.5000   77.0000  -60.0000 46

 61 omega   18.00   65.00   1.0000    3.0000
omega____ theta____ kappa____ phi______ frames
    -       92.5000  -61.0000  -90.0000 47

 62 omega   95.00  121.00   1.0000    3.0000
omega____ theta____ kappa____ phi______ frames
    -       92.5000  -61.0000  -90.0000 26

 63 omega   32.00   90.00   1.0000    3.0000
omega____ theta____ kappa____ phi______ frames
    -       92.5000   15.0000 -120.0000 58

 64 omega   61.00  145.00   1.0000    3.0000
omega____ theta____ kappa____ phi______ frames
    -       92.5000   77.0000    0.0000 84

 65 omega   17.00   60.00   1.0000    3.0000
omega____ theta____ kappa____ phi______ frames
    -       92.5000  -30.0000 -180.0000 43

 66 omega   60.00  117.00   1.0000    3.0000
omega____ theta____ kappa____ phi______ frames
    -       92.5000   77.0000  -60.0000 57

 67 omega  117.00  143.00   1.0000    3.0000
omega____ theta____ kappa____ phi______ frames
    -       92.5000   15.0000 -120.0000 26

 68 omega   45.00  120.00   1.0000    3.0000
omega____ theta____ kappa____ phi______ frames
    -       92.5000  -61.0000   90.0000 75

 69 omega   21.00   47.00   1.0000    3.0000
omega____ theta____ kappa____ phi______ frames
    -       92.5000  -93.0000  -30.0000 26

 70 omega -120.00   -7.00   1.0000    1.5000
omega____ theta____ kappa____ phi______ frames
    -      -41.0372  -77.0000 -180.0000 113

 71 omega  -98.00  -18.00   1.0000    1.5000
omega____ theta____ kappa____ phi______ frames
    -      -41.0372  125.0000  -60.0000 80

 72 omega  -98.00  -18.00   1.0000    1.5000
omega____ theta____ kappa____ phi______ frames
    -      -41.0372  125.0000   60.0000 80

 73 omega  -98.00  -18.00   1.0000    1.5000
omega____ theta____ kappa____ phi______ frames
    -      -41.0372  125.0000 -120.0000 80

 74 omega  -98.00  -18.00   1.0000    1.5000
omega____ theta____ kappa____ phi______ frames
    -      -41.0372  125.0000  150.0000 80

 75 omega  -87.00   40.00   1.0000    1.5000
omega____ theta____ kappa____ phi______ frames
    -      -41.0372   19.0000  120.0000 127

 76 omega  -35.00   67.00   1.0000    1.5000
omega____ theta____ kappa____ phi______ frames
    -       41.0372  -38.0000 -120.0000 102

 77 omega   15.00  117.00   1.0000    1.5000
omega____ theta____ kappa____ phi______ frames
    -       41.0372   38.0000  120.0000 102

 78 omega    7.00  120.00   1.0000    1.5000
omega____ theta____ kappa____ phi______ frames
    -       41.0372   77.0000  -30.0000 113

 79 omega   15.00  117.00   1.0000    1.5000
omega____ theta____ kappa____ phi______ frames
    -       41.0372   38.0000 -120.0000 102

 80 omega   11.00  115.00   1.0000    1.5000
omega____ theta____ kappa____ phi______ frames
    -       41.0372   57.0000   60.0000 104

 81 omega -156.00  -43.00   1.0000    3.0000
omega____ theta____ kappa____ phi______ frames
    -      -77.0000  -77.0000 -120.0000 113

 82 omega -151.00  -48.00   1.0000    3.0000
omega____ theta____ kappa____ phi______ frames
    -      -77.0000  -56.0000  -85.0000 103

 83 omega -156.00  -43.00   1.0000    3.0000
omega____ theta____ kappa____ phi______ frames
    -      -77.0000  -77.0000  128.0000 113

 84 omega -156.00  -43.00   1.0000    3.0000
omega____ theta____ kappa____ phi______ frames
    -      -77.0000  -77.0000 -180.0000 113

 85 omega -154.00  -44.00   1.0000    3.0000
omega____ theta____ kappa____ phi______ frames
    -      -77.0000  -73.0000    8.0000 110

 86 omega -156.00  -43.00   1.0000    3.0000
omega____ theta____ kappa____ phi______ frames
    -      -77.0000  -77.0000   90.0000 113

 87 omega -153.00  -45.00   1.0000    3.0000
omega____ theta____ kappa____ phi______ frames
    -      -77.0000  -70.0000  -87.0000 108

 88 omega -154.00  -44.00   1.0000    3.0000
omega____ theta____ kappa____ phi______ frames
    -      -77.0000  -73.0000  156.0000 110

 89 omega -156.00  -43.00   1.0000    3.0000
omega____ theta____ kappa____ phi______ frames
    -      -77.0000  -77.0000 -150.0000 113

 90 omega -152.00  -45.00   1.0000    3.0000
omega____ theta____ kappa____ phi______ frames
    -      -77.0000  -68.0000   20.0000 107

 91 omega -152.00  -46.00   1.0000    3.0000
omega____ theta____ kappa____ phi______ frames
    -      -77.0000  -67.0000 -117.0000 106

 92 omega -153.00  -45.00   1.0000    3.0000
omega____ theta____ kappa____ phi______ frames
    -      -77.0000  -71.0000  -28.0000 108

 93 omega -155.00  -44.00   1.0000    3.0000
omega____ theta____ kappa____ phi______ frames
    -      -77.0000  -75.0000 -166.0000 111

 94 omega   59.00  171.00   1.0000    3.0000
omega____ theta____ kappa____ phi______ frames
    -       92.5000   77.0000    0.0000 112

 95 omega   59.00  171.00   1.0000    3.0000
omega____ theta____ kappa____ phi______ frames
    -       92.5000   77.0000   60.0000 112

 96 omega   65.00  167.00   1.0000    3.0000
omega____ theta____ kappa____ phi______ frames
    -       92.5000   45.0000 -120.0000 102

 97 omega   62.00  170.00   1.0000    3.0000
omega____ theta____ kappa____ phi______ frames
    -       92.5000   30.0000  120.0000 108

 98 omega   18.00  123.00   1.0000    3.0000
omega____ theta____ kappa____ phi______ frames
    -       92.5000  -61.0000   90.0000 105

 99 omega   14.00  126.00   1.0000    3.0000
omega____ theta____ kappa____ phi______ frames
    -       92.5000  -77.0000  120.0000 112

100 omega   65.00  167.00   1.0000    3.0000
omega____ theta____ kappa____ phi______ frames
    -       92.5000   45.0000    0.0000 102

101 omega   59.00  171.00   1.0000    3.0000
omega____ theta____ kappa____ phi______ frames
    -       92.5000   77.0000  -30.0000 112

102 omega   59.00  171.00   1.0000    3.0000
omega____ theta____ kappa____ phi______ frames
    -       92.5000   77.0000  120.0000 112

103 omega   62.00  170.00   1.0000    3.0000
omega____ theta____ kappa____ phi______ frames
    -       92.5000   30.0000   90.0000 108

104 omega   59.00  171.00   1.0000    3.0000
omega____ theta____ kappa____ phi______ frames
    -       92.5000   77.0000   30.0000 112

105 omega   73.00  167.00   1.0000    3.0000
omega____ theta____ kappa____ phi______ frames
    -       92.5000  125.0000 -150.0000 94

106 omega   62.00  167.00   1.0000    3.0000
omega____ theta____ kappa____ phi______ frames
    -       92.5000   61.0000  -90.0000 105

107 omega   62.00  167.00   1.0000    3.0000
omega____ theta____ kappa____ phi______ frames
    -       92.5000   61.0000 -180.0000 105

108 omega    8.00   83.00   1.0000    3.0000
omega____ theta____ kappa____ phi______ frames
    -       92.5000  -94.0000  -90.0000 75

109 omega   59.00  171.00   1.0000    3.0000
omega____ theta____ kappa____ phi______ frames
    -       92.5000   77.0000  -90.0000 112

110 omega    8.00  132.00   1.0000    3.0000
omega____ theta____ kappa____ phi______ frames
    -       92.5000  -93.0000  132.0000 124

111 omega    9.00  154.00   1.0000    3.0000
omega____ theta____ kappa____ phi______ frames
    -       92.5000  -15.0000  120.0000 145

112 omega    8.00  132.00   1.0000    3.0000
omega____ theta____ kappa____ phi______ frames
    -       92.5000  -93.0000  -30.0000 124

113 omega   59.00  171.00   1.0000    3.0000
omega____ theta____ kappa____ phi______ frames
    -       92.5000   77.0000  -60.0000 112

114 omega   62.00  170.00   1.0000    3.0000
omega____ theta____ kappa____ phi______ frames
    -       92.5000   30.0000 -180.0000 108

115 omega   59.00  171.00   1.0000    3.0000
omega____ theta____ kappa____ phi______ frames
    -       92.5000   77.0000   90.0000 112

116 omega   65.00  167.00   1.0000    3.0000
omega____ theta____ kappa____ phi______ frames
    -       92.5000   45.0000  150.0000 102

117 omega   15.00   69.00   1.0000    3.0000
omega____ theta____ kappa____ phi______ frames
    -       92.5000  -30.0000  120.0000 54

118 omega   18.00   77.00   1.0000    3.0000
omega____ theta____ kappa____ phi______ frames
    -       92.5000  -45.0000  -90.0000 59

119 omega   31.00  176.00   1.0000    3.0000
omega____ theta____ kappa____ phi______ frames
    -       92.5000   15.0000  -60.0000 145

120 omega   31.00  176.00   1.0000    3.0000
omega____ theta____ kappa____ phi______ frames
    -       92.5000   15.0000   30.0000 145

121 omega   73.00  167.00   1.0000    3.0000
omega____ theta____ kappa____ phi______ frames
    -       92.5000  125.0000    0.0000 94

122 omega   18.00   96.00   1.0000    3.0000
omega____ theta____ kappa____ phi______ frames
    -       92.5000 -125.0000   90.0000 78

123 omega   59.00  171.00   1.0000    3.0000
omega____ theta____ kappa____ phi______ frames
    -       92.5000   77.0000 -150.0000 112

124 omega    8.00   83.00   1.0000    3.0000
omega____ theta____ kappa____ phi______ frames
    -       92.5000  -94.0000   30.0000 75

125 omega  -48.00  130.00   1.0000    1.5000
omega____ theta____ kappa____ phi______ frames
    -       41.0372    0.0000 -150.0000 178

126 omega  -48.00  130.00   1.0000    1.5000
omega____ theta____ kappa____ phi______ frames
    -       41.0372    0.0000 -120.0000 178

127 omega  -48.00  130.00   1.0000    1.5000
omega____ theta____ kappa____ phi______ frames
    -       41.0372    0.0000  -90.0000 178

128 omega  -48.00  130.00   1.0000    1.5000
omega____ theta____ kappa____ phi______ frames
    -       41.0372    0.0000  -60.0000 178

129 omega  -48.00  130.00   1.0000    1.5000
omega____ theta____ kappa____ phi______ frames
    -       41.0372    0.0000 -180.0000 178

130 omega  -48.00  130.00   1.0000    1.5000
omega____ theta____ kappa____ phi______ frames
    -       41.0372    0.0000    0.0000 178

131 omega  -48.00  130.00   1.0000    1.5000
omega____ theta____ kappa____ phi______ frames
    -       41.0372    0.0000   30.0000 178

132 omega  -48.00  130.00   1.0000    1.5000
omega____ theta____ kappa____ phi______ frames
    -       41.0372    0.0000   60.0000 178

133 omega  -48.00  130.00   1.0000    1.5000
omega____ theta____ kappa____ phi______ frames
    -       41.0372    0.0000   90.0000 178

134 omega  -48.00  130.00   1.0000    1.5000
omega____ theta____ kappa____ phi______ frames
    -       41.0372    0.0000  120.0000 178

135 omega  -48.00  130.00   1.0000    1.5000
omega____ theta____ kappa____ phi______ frames
    -       41.0372    0.0000  -30.0000 178

136 omega -156.00  -43.00   1.0000    3.0000
omega____ theta____ kappa____ phi______ frames
    -      -77.0000  -77.0000  -90.0000 113

137 omega   59.00  171.00   1.0000    3.0000
omega____ theta____ kappa____ phi______ frames
    -       92.5000   77.0000 -120.0000 112
;
_diffrn_measurement_device_type 'Xcalibur, Atlas, Gemini ultra'
_diffrn_measurement_method '\w scans'
_diffrn_orient_matrix_UB_11 -0.0862850000
_diffrn_orient_matrix_UB_12 0.0804229000
_diffrn_orient_matrix_UB_13 -0.0942409000
_diffrn_orient_matrix_UB_21 0.1562253000
_diffrn_orient_matrix_UB_22 0.0608464000
_diffrn_orient_matrix_UB_23 -0.0551985000
_diffrn_orient_matrix_UB_31 0.0719376000
_diffrn_orient_matrix_UB_32 -0.0969835000
_diffrn_orient_matrix_UB_33 -0.0673669000
_diffrn_radiation_monochromator mirror
_diffrn_radiation_probe x-ray
_diffrn_radiation_type 'Cu K\a'
_diffrn_radiation_wavelength 1.5418
_diffrn_reflns_av_R_equivalents 0.0330
_diffrn_reflns_av_unetI/netI 0.0086
_diffrn_reflns_limit_h_max 10
_diffrn_reflns_limit_h_min -10
_diffrn_reflns_limit_k_max 13
_diffrn_reflns_limit_k_min -13
_diffrn_reflns_limit_l_max 15
_diffrn_reflns_limit_l_min -15
_diffrn_reflns_number 80701
_diffrn_reflns_theta_full 66.70
_diffrn_reflns_theta_max 66.70
_diffrn_reflns_theta_min 3.68
_diffrn_source 'Enhance Ultra (Cu) X-ray Source'
_exptl_absorpt_coefficient_mu 1.137
_exptl_absorpt_correction_T_max 1.00000
_exptl_absorpt_correction_T_min 0.69666
_exptl_absorpt_correction_type multi-scan
_exptl_absorpt_process_details
;
CrysAlisPro, Agilent Technologies,
Version 1.171.35.19 (release 27-10-2011 CrysAlis171 .NET)
(compiled Oct 27 2011,15:02:11)
Empirical absorption correction using spherical harmonics,
 implemented in SCALE3 ABSPACK scaling algorithm.
;
_exptl_crystal_colour colourless
_exptl_crystal_colour_primary colourless
_exptl_crystal_density_diffrn 1.493
_exptl_crystal_density_method 'not measured'
_exptl_crystal_description block
_exptl_crystal_F_000 524
_exptl_crystal_size_max 0.63
_exptl_crystal_size_mid 0.51
_exptl_crystal_size_min 0.35
_refine_diff_density_max 0.225
_refine_diff_density_min -0.214
_refine_diff_density_rms 0.035
_refine_ls_extinction_coef 0.0020(2)
_refine_ls_extinction_expression Fc^*^=kFc[1+0.001xFc^2^\l^3^/sin(2\q)]^-1/4^
_refine_ls_extinction_method SHELXL
_refine_ls_goodness_of_fit_ref 1.075
_refine_ls_hydrogen_treatment constr
_refine_ls_matrix_type full
_refine_ls_number_parameters 337
_refine_ls_number_reflns 4047
_refine_ls_number_restraints 0
_refine_ls_restrained_S_all 1.075
_refine_ls_R_factor_all 0.0303
_refine_ls_R_factor_gt 0.0298
_refine_ls_shift/su_max 0.001
_refine_ls_shift/su_mean 0.000
_refine_ls_structure_factor_coef Fsqd
_refine_ls_weighting_details 'calc w=1/[\s^2^(Fo^2^)+(0.0285P)^2^+0.5783P] where P=(Fo^2^+2Fc^2^)/3'
_refine_ls_weighting_scheme calc
_refine_ls_wR_factor_gt 0.0718
_refine_ls_wR_factor_ref 0.0721
_reflns_number_gt 3981
_reflns_number_total 4047
_reflns_threshold_expression >2sigma(I)
_cod_data_source_file c3cp55354j2.cif
_cod_data_source_block (3)bmimlitdi
_cod_depositor_comments 'Adding full bibliography for 7215770--7215772.cif.'
_cod_database_code 7215772

loop_
_space_group_symop_id
_space_group_symop_operation_xyz
1 'x, y, z'
2 '-x, -y, -z'

loop_
_atom_site_label
_atom_site_type_symbol
_atom_site_fract_x
_atom_site_fract_y
_atom_site_fract_z
_atom_site_U_iso_or_equiv
_atom_site_adp_type
_atom_site_occupancy
_atom_site_symmetry_multiplicity
_atom_site_calc_flag
_atom_site_refinement_flags
F1 F 0.42315(9) 0.89973(7) 0.18574(6) 0.02575(18) Uani 1 1 d .
F2 F 0.68087(9) 0.90079(7) 0.10196(6) 0.02746(19) Uani 1 1 d .
F3 F 0.50854(11) 0.87223(7) 0.01907(6) 0.02884(19) Uani 1 1 d .
F4 F 0.64896(10) -0.05836(7) 0.63479(7) 0.0330(2) Uani 1 1 d .
F5 F 0.48819(10) -0.18469(7) 0.65073(7) 0.0304(2) Uani 1 1 d .
F6 F 0.47905(10) -0.11600(7) 0.78996(6) 0.0302(2) Uani 1 1 d .
N1 N 0.54819(13) 0.66286(9) 0.27512(8) 0.0184(2) Uani 1 1 d .
N2 N 0.65447(14) 0.63753(10) 0.09800(9) 0.0216(2) Uani 1 1 d .
N3 N 0.77871(18) 0.32851(11) 0.10742(10) 0.0350(3) Uani 1 1 d .
N4 N 0.58428(13) 0.36848(9) 0.45798(9) 0.0206(2) Uani 1 1 d .
N5 N 0.38941(13) 0.13512(9) 0.61377(8) 0.0188(2) Uani 1 1 d .
N6 N 0.21376(13) 0.00016(10) 0.64178(9) 0.0210(2) Uani 1 1 d .
N7 N -0.17683(14) 0.16840(10) 0.59712(9) 0.0226(2) Uani 1 1 d .
N8 N 0.17258(14) 0.43108(10) 0.52894(10) 0.0266(3) Uani 1 1 d .
N9 N 0.13556(14) 0.38767(10) 0.24351(9) 0.0236(2) Uani 1 1 d .
N10 N 0.08862(14) 0.22548(10) 0.21704(9) 0.0216(2) Uani 1 1 d .
C1 C 0.58467(15) 0.71241(11) 0.16497(10) 0.0192(3) Uani 1 1 d .
C2 C 0.66474(16) 0.52710(11) 0.17197(10) 0.0203(3) Uani 1 1 d .
C3 C 0.60076(15) 0.54198(11) 0.27969(10) 0.0185(3) Uani 1 1 d .
C4 C 0.72888(18) 0.41650(13) 0.13656(11) 0.0252(3) Uani 1 1 d .
C5 C 0.58937(15) 0.44784(11) 0.38034(10) 0.0184(3) Uani 1 1 d .
C6 C 0.54936(16) 0.84641(12) 0.11784(10) 0.0210(3) Uani 1 1 d .
C7 C 0.36394(16) 0.01919(11) 0.64220(10) 0.0192(3) Uani 1 1 d .
C8 C 0.13306(16) 0.11551(12) 0.60927(10) 0.0197(3) Uani 1 1 d .
C9 C 0.23926(16) 0.19774(11) 0.59203(10) 0.0189(3) Uani 1 1 d .
C10 C -0.03833(17) 0.14283(11) 0.60126(10) 0.0204(3) Uani 1 1 d .
C11 C 0.20441(15) 0.32717(12) 0.55685(11) 0.0205(3) Uani 1 1 d .
C12 C 0.49497(16) -0.08500(12) 0.67916(11) 0.0218(3) Uani 1 1 d .
C13 C 0.17804(16) 0.31470(12) 0.17481(11) 0.0236(3) Uani 1 1 d .
H13 H 0.2591 0.3248 0.1067 0.028 Uiso 1 1 calc R
C14 C -0.01608(16) 0.24208(12) 0.31589(11) 0.0226(3) Uani 1 1 d .
H14 H -0.0940 0.1916 0.3633 0.027 Uiso 1 1 calc R
C15 C 0.01298(16) 0.34375(12) 0.33272(11) 0.0233(3) Uani 1 1 d .
H15 H -0.0406 0.3784 0.3942 0.028 Uiso 1 1 calc R
C16 C 0.10007(18) 0.12542(12) 0.16678(11) 0.0269(3) Uani 1 1 d .
H16A H 0.1590 0.1457 0.0886 0.040 Uiso 1 1 calc R
H16B H -0.0125 0.1122 0.1711 0.040 Uiso 1 1 calc R
H16C H 0.1614 0.0513 0.2070 0.040 Uiso 1 1 calc R
C17 C 0.20345(18) 0.49933(13) 0.22447(12) 0.0290(3) Uani 1 1 d .
H17A H 0.3137 0.4943 0.1722 0.035 Uiso 1 1 calc R
H17B H 0.2207 0.5051 0.2959 0.035 Uiso 1 1 calc R
C18 C 0.09033(17) 0.61359(12) 0.17728(11) 0.0244(3) Uani 1 1 d .
H18A H -0.0155 0.6248 0.2327 0.029 Uiso 1 1 calc R
H18B H 0.0636 0.6057 0.1095 0.029 Uiso 1 1 calc R
C19 C 0.17767(18) 0.72301(12) 0.14874(12) 0.0262(3) Uani 1 1 d .
H19A H 0.2065 0.7284 0.2168 0.031 Uiso 1 1 calc R
H19B H 0.2833 0.7104 0.0935 0.031 Uiso 1 1 calc R
C20 C 0.07344(19) 0.84240(13) 0.10214(12) 0.0305(3) Uani 1 1 d .
H20A H 0.0422 0.8374 0.0356 0.046 Uiso 1 1 calc R
H20B H 0.1386 0.9082 0.0823 0.046 Uiso 1 1 calc R
H20C H -0.0277 0.8586 0.1584 0.046 Uiso 1 1 calc R
Li1 Li 0.5702(3) 0.23517(19) 0.60449(18) 0.0211(4) Uani 1 1 d .

loop_
_atom_site_aniso_label
_atom_site_aniso_U_11
_atom_site_aniso_U_22
_atom_site_aniso_U_33
_atom_site_aniso_U_23
_atom_site_aniso_U_13
_atom_site_aniso_U_12
F1 0.0254(4) 0.0192(4) 0.0270(4) -0.0045(3) -0.0015(3) 0.0010(3)
F2 0.0261(4) 0.0229(4) 0.0316(4) -0.0029(3) -0.0047(3) -0.0073(3)
F3 0.0432(5) 0.0216(4) 0.0214(4) 0.0009(3) -0.0143(3) -0.0042(3)
F4 0.0205(4) 0.0285(4) 0.0432(5) 0.0000(4) -0.0079(3) -0.0008(3)
F5 0.0387(5) 0.0199(4) 0.0361(5) -0.0111(3) -0.0146(4) 0.0014(3)
F6 0.0403(5) 0.0256(4) 0.0229(4) -0.0040(3) -0.0133(3) 0.0028(3)
N1 0.0188(5) 0.0174(5) 0.0184(5) -0.0032(4) -0.0051(4) -0.0018(4)
N2 0.0231(6) 0.0210(6) 0.0179(5) -0.0034(4) -0.0045(4) -0.0001(4)
N3 0.0496(8) 0.0269(7) 0.0262(6) -0.0107(5) -0.0109(6) 0.0067(6)
N4 0.0236(6) 0.0182(5) 0.0191(5) -0.0043(5) -0.0042(4) -0.0022(4)
N5 0.0197(5) 0.0188(5) 0.0179(5) -0.0046(4) -0.0051(4) -0.0017(4)
N6 0.0226(6) 0.0203(5) 0.0198(5) -0.0040(4) -0.0050(4) -0.0037(4)
N7 0.0215(6) 0.0232(6) 0.0220(6) -0.0030(4) -0.0050(4) -0.0045(4)
N8 0.0253(6) 0.0216(6) 0.0345(7) -0.0060(5) -0.0120(5) -0.0017(5)
N9 0.0234(6) 0.0234(6) 0.0235(6) -0.0042(5) -0.0060(4) -0.0039(4)
N10 0.0221(5) 0.0222(6) 0.0190(5) -0.0048(4) -0.0049(4) -0.0005(4)
C1 0.0184(6) 0.0202(6) 0.0176(6) -0.0028(5) -0.0046(5) -0.0023(5)
C2 0.0210(6) 0.0188(6) 0.0199(6) -0.0045(5) -0.0056(5) 0.0003(5)
C3 0.0187(6) 0.0179(6) 0.0184(6) -0.0026(5) -0.0056(5) -0.0025(5)
C4 0.0303(7) 0.0256(7) 0.0167(6) -0.0029(5) -0.0069(5) 0.0004(6)
C5 0.0172(6) 0.0195(6) 0.0203(6) -0.0088(5) -0.0041(5) -0.0010(5)
C6 0.0226(6) 0.0214(7) 0.0178(6) -0.0035(5) -0.0042(5) -0.0030(5)
C7 0.0212(6) 0.0193(6) 0.0168(6) -0.0049(5) -0.0037(5) -0.0028(5)
C8 0.0194(6) 0.0213(6) 0.0182(6) -0.0048(5) -0.0044(5) -0.0024(5)
C9 0.0199(6) 0.0196(6) 0.0170(6) -0.0049(5) -0.0046(5) -0.0015(5)
C10 0.0250(7) 0.0191(6) 0.0170(6) -0.0034(5) -0.0037(5) -0.0057(5)
C11 0.0170(6) 0.0246(7) 0.0215(6) -0.0072(5) -0.0057(5) -0.0027(5)
C12 0.0242(7) 0.0195(6) 0.0219(6) -0.0053(5) -0.0060(5) -0.0025(5)
C13 0.0222(7) 0.0256(7) 0.0197(6) -0.0026(5) -0.0041(5) -0.0018(5)
C14 0.0226(7) 0.0247(7) 0.0181(6) -0.0038(5) -0.0033(5) -0.0026(5)
C15 0.0231(7) 0.0269(7) 0.0193(6) -0.0065(5) -0.0042(5) -0.0020(5)
C16 0.0310(7) 0.0249(7) 0.0244(7) -0.0097(6) -0.0043(6) -0.0011(6)
C17 0.0280(7) 0.0284(7) 0.0328(8) -0.0047(6) -0.0095(6) -0.0093(6)
C18 0.0254(7) 0.0273(7) 0.0214(6) -0.0064(5) -0.0043(5) -0.0065(6)
C19 0.0279(7) 0.0269(7) 0.0269(7) -0.0082(6) -0.0079(6) -0.0063(6)
C20 0.0354(8) 0.0276(7) 0.0311(8) -0.0093(6) -0.0102(6) -0.0041(6)
Li1 0.0207(11) 0.0210(11) 0.0208(11) -0.0036(9) -0.0055(8) -0.0026(8)

loop_
_atom_type_symbol
_atom_type_description
_atom_type_scat_dispersion_real
_atom_type_scat_dispersion_imag
_atom_type_scat_source
C C 0.0181 0.0091 'International Tables Vol C Tables 4.2.6.8 and 6.1.1.4'
H H 0.0000 0.0000 'International Tables Vol C Tables 4.2.6.8 and 6.1.1.4'
F F 0.0727 0.0534 'International Tables Vol C Tables 4.2.6.8 and 6.1.1.4'
Li Li 0.0008 0.0003 'International Tables Vol C Tables 4.2.6.8 and 6.1.1.4'
N N 0.0311 0.0180 'International Tables Vol C Tables 4.2.6.8 and 6.1.1.4'

loop_
_geom_angle_atom_site_label_1
_geom_angle_atom_site_label_2
_geom_angle_atom_site_label_3
_geom_angle
_geom_angle_site_symmetry_1
_geom_angle_site_symmetry_3
C1 N1 C3 101.76(10) . .
C1 N1 Li1 123.70(10) . 2_666
C3 N1 Li1 134.49(10) . 2_666
C1 N2 C2 102.02(10) . .
C5 N4 Li1 175.76(12) . .
C7 N5 C9 102.04(10) . .
C7 N5 Li1 140.16(10) . .
C9 N5 Li1 117.66(10) . .
C7 N6 C8 101.92(10) . .
C10 N7 Li1 170.59(12) . 1_455
C13 N9 C15 108.60(11) . .
C13 N9 C17 125.23(12) . .
C15 N9 C17 126.13(12) . .
C13 N10 C14 108.86(11) . .
C13 N10 C16 125.47(11) . .
C14 N10 C16 125.67(11) . .
N1 C1 C6 121.77(11) . .
N2 C1 N1 117.66(11) . .
N2 C1 C6 120.57(11) . .
N2 C2 C3 109.50(11) . .
N2 C2 C4 121.95(11) . .
C3 C2 C4 128.53(12) . .
N1 C3 C2 109.06(11) . .
N1 C3 C5 124.40(11) . .
C2 C3 C5 126.54(12) . .
N3 C4 C2 179.14(15) . .
N4 C5 C3 176.69(13) . .
F1 C6 F2 106.70(10) . .
F1 C6 C1 111.33(10) . .
F2 C6 C1 112.65(10) . .
F3 C6 F1 107.88(10) . .
F3 C6 F2 106.72(10) . .
F3 C6 C1 111.28(10) . .
N5 C7 C12 121.75(11) . .
N6 C7 N5 117.42(11) . .
N6 C7 C12 120.74(11) . .
N6 C8 C9 109.71(11) . .
N6 C8 C10 122.98(11) . .
C9 C8 C10 127.23(12) . .
N5 C9 C8 108.90(11) . .
N5 C9 C11 123.33(11) . .
C8 C9 C11 127.77(12) . .
N7 C10 C8 177.19(14) . .
N8 C11 C9 178.42(13) . .
F4 C12 F6 106.55(10) . .
F4 C12 C7 111.69(10) . .
F5 C12 F4 107.45(11) . .
F5 C12 F6 106.40(10) . .
F5 C12 C7 112.07(11) . .
F6 C12 C7 112.32(11) . .
N9 C13 H13 125.7 . .
N10 C13 N9 108.65(11) . .
N10 C13 H13 125.7 . .
N10 C14 H14 126.5 . .
C15 C14 N10 107.00(12) . .
C15 C14 H14 126.5 . .
N9 C15 H15 126.6 . .
C14 C15 N9 106.89(12) . .
C14 C15 H15 126.6 . .
N10 C16 H16A 109.5 . .
N10 C16 H16B 109.5 . .
N10 C16 H16C 109.5 . .
H16A C16 H16B 109.5 . .
H16A C16 H16C 109.5 . .
H16B C16 H16C 109.5 . .
N9 C17 H17A 109.0 . .
N9 C17 H17B 109.0 . .
N9 C17 C18 113.03(11) . .
H17A C17 H17B 107.8 . .
C18 C17 H17A 109.0 . .
C18 C17 H17B 109.0 . .
C17 C18 H18A 109.8 . .
C17 C18 H18B 109.8 . .
C17 C18 C19 109.58(11) . .
H18A C18 H18B 108.2 . .
C19 C18 H18A 109.8 . .
C19 C18 H18B 109.8 . .
C18 C19 H19A 108.8 . .
C18 C19 H19B 108.8 . .
H19A C19 H19B 107.7 . .
C20 C19 C18 113.63(12) . .
C20 C19 H19A 108.8 . .
C20 C19 H19B 108.8 . .
C19 C20 H20A 109.5 . .
C19 C20 H20B 109.5 . .
C19 C20 H20C 109.5 . .
H20A C20 H20B 109.5 . .
H20A C20 H20C 109.5 . .
H20B C20 H20C 109.5 . .
N4 Li1 N1 101.94(10) . 2_666
N4 Li1 N5 108.06(10) . .
N4 Li1 N7 99.90(10) . 1_655
N5 Li1 N1 102.85(10) . 2_666
N7 Li1 N1 115.68(11) 1_655 2_666
N7 Li1 N5 125.79(11) 1_655 .

loop_
_geom_bond_atom_site_label_1
_geom_bond_atom_site_label_2
_geom_bond_distance
_geom_bond_site_symmetry_2
F1 C6 1.3398(15) .
F2 C6 1.3405(15) .
F3 C6 1.3359(15) .
F4 C12 1.3378(15) .
F5 C12 1.3339(15) .
F6 C12 1.3404(15) .
N1 C1 1.3434(16) .
N1 C3 1.3670(16) .
N1 Li1 2.123(2) 2_666
N2 C1 1.3348(17) .
N2 C2 1.3604(17) .
N3 C4 1.1459(19) .
N4 C5 1.1454(17) .
N4 Li1 2.058(2) .
N5 C7 1.3461(16) .
N5 C9 1.3635(16) .
N5 Li1 2.081(2) .
N6 C7 1.3353(17) .
N6 C8 1.3614(17) .
N7 C10 1.1479(17) .
N7 Li1 2.081(2) 1_455
N8 C11 1.1487(17) .
N9 C13 1.3274(18) .
N9 C15 1.3817(17) .
N9 C17 1.4714(17) .
N10 C13 1.3253(18) .
N10 C14 1.3764(17) .
N10 C16 1.4643(17) .
C1 C6 1.4938(17) .
C2 C3 1.3911(18) .
C2 C4 1.4337(19) .
C3 C5 1.4293(17) .
C7 C12 1.5006(18) .
C8 C9 1.3904(18) .
C8 C10 1.4305(18) .
C9 C11 1.4288(18) .
C13 H13 0.9500 .
C14 H14 0.9500 .
C14 C15 1.3510(19) .
C15 H15 0.9500 .
C16 H16A 0.9800 .
C16 H16B 0.9800 .
C16 H16C 0.9800 .
C17 H17A 0.9900 .
C17 H17B 0.9900 .
C17 C18 1.5198(19) .
C18 H18A 0.9900 .
C18 H18B 0.9900 .
C18 C19 1.5227(18) .
C19 H19A 0.9900 .
C19 H19B 0.9900 .
C19 C20 1.518(2) .
C20 H20A 0.9800 .
C20 H20B 0.9800 .
C20 H20C 0.9800 .
Li1 N1 2.123(2) 2_666
Li1 N7 2.081(2) 1_655

loop_
_geom_hbond_atom_site_label_D
_geom_hbond_atom_site_label_H
_geom_hbond_atom_site_label_A
_geom_hbond_distance_DH
_geom_hbond_distance_HA
_geom_hbond_distance_DA
_geom_hbond_angle_DHA
_geom_hbond_site_symmetry_A
C13 H13 N2 0.95 2.47 3.3417(17) 152.8 2_665
C16 H16C F1 0.98 2.50 3.3316(16) 142.9 1_545

loop_
_geom_torsion_atom_site_label_1
_geom_torsion_atom_site_label_2
_geom_torsion_atom_site_label_3
_geom_torsion_atom_site_label_4
_geom_torsion
_geom_torsion_site_symmetry_1
_geom_torsion_site_symmetry_4
N1 C1 C6 F1 -26.21(16) . .
N1 C1 C6 F2 93.61(14) . .
N1 C1 C6 F3 -146.59(12) . .
N2 C1 C6 F1 153.89(11) . .
N2 C1 C6 F2 -86.29(14) . .
N2 C1 C6 F3 33.51(16) . .
N2 C2 C3 N1 0.25(14) . .
N2 C2 C3 C5 179.94(12) . .
N5 C7 C12 F4 -27.95(16) . .
N5 C7 C12 F5 -148.58(11) . .
N5 C7 C12 F6 91.70(14) . .
N6 C7 C12 F4 155.48(11) . .
N6 C7 C12 F5 34.85(16) . .
N6 C7 C12 F6 -84.88(14) . .
N6 C8 C9 N5 -0.12(14) . .
N6 C8 C9 C11 179.56(12) . .
N9 C17 C18 C19 -174.06(11) . .
N10 C14 C15 N9 -0.03(14) . .
C1 N1 C3 C2 -0.19(13) . .
C1 N1 C3 C5 -179.88(12) . .
C1 N2 C2 C3 -0.20(14) . .
C1 N2 C2 C4 178.07(12) . .
C2 N2 C1 N1 0.08(15) . .
C2 N2 C1 C6 179.99(11) . .
C3 N1 C1 N2 0.07(15) . .
C3 N1 C1 C6 -179.84(11) . .
C4 C2 C3 N1 -177.87(13) . .
C4 C2 C3 C5 1.8(2) . .
C7 N5 C9 C8 0.26(13) . .
C7 N5 C9 C11 -179.43(12) . .
C7 N5 Li1 N1 -115.25(15) . 2_666
C7 N5 Li1 N4 137.45(14) . .
C7 N5 Li1 N7 20.2(2) . 1_655
C7 N6 C8 C9 -0.08(13) . .
C7 N6 C8 C10 -177.04(12) . .
C8 N6 C7 N5 0.28(14) . .
C8 N6 C7 C12 177.00(11) . .
C9 N5 C7 N6 -0.35(14) . .
C9 N5 C7 C12 -177.04(11) . .
C9 N5 Li1 N1 59.51(13) . 2_666
C9 N5 Li1 N4 -47.80(14) . .
C10 C8 C9 N5 176.68(12) . .
C10 C8 C9 C11 -3.6(2) . .
C13 N9 C15 C14 0.35(15) . .
C13 N9 C17 C18 98.16(16) . .
C13 N10 C14 C15 -0.29(15) . .
C14 N10 C13 N9 0.51(15) . .
C15 N9 C13 N10 -0.53(15) . .
C15 N9 C17 C18 -79.03(16) . .
C16 N10 C13 N9 -179.27(11) . .
C16 N10 C14 C15 179.49(12) . .
C17 N9 C13 N10 -178.14(12) . .
C17 N9 C15 C14 177.93(12) . .
C17 C18 C19 C20 -179.26(12) . .
Li1 N1 C1 N2 -177.91(11) 2_666 .
Li1 N1 C1 C6 2.19(18) 2_666 .
Li1 N1 C3 C2 177.45(12) 2_666 .
Li1 N1 C3 C5 -2.2(2) 2_666 .
Li1 N5 C7 N6 174.90(13) . .
Li1 N5 C7 C12 -1.8(2) . .
Li1 N5 C9 C8 -176.30(10) . .
Li1 N5 C9 C11 4.00(17) . .
